data_4086381
loop_
_publ_author_name
'Fang, Bo'
'Hou, Guohua'
'Zi, Guofu'
'Ding, Wanjian'
'Walter, Marc D.'

_publ_section_title
;
 Steric and Electronic Influences of Internal Alkynes on the Formation of
 Thorium Metallacycles: A Combined Experimental and Computational Study
;
_journal_name_full Organometallics
_journal_paper_doi 10.1021/acs.organomet.5b00945
_journal_year 2016
_chemical_formula_moiety 'C42 H54 Th'
_chemical_formula_sum 'C42 H54 Th'
_chemical_formula_weight 790.89
_chemical_name_systematic
; 
 ? 
;
_space_group_crystal_system monoclinic
_space_group_IT_number 14
_space_group_name_Hall '-P 2ybc'
_space_group_name_H-M_alt 'P 1 21/c 1'
_symmetry_space_group_name_Hall '-P 2ybc'
_symmetry_space_group_name_H-M 'P 1 21/c 1'
_atom_sites_solution_hydrogens geom
_audit_creation_method SHELXL-97
_cell_angle_alpha 90
_cell_angle_beta 100.040(10)
_cell_angle_gamma 90
_cell_formula_units_Z 8
_cell_length_a 12.369(4)
_cell_length_b 16.345(5)
_cell_length_c 35.742(9)
_cell_measurement_reflns_used 2965
_cell_measurement_temperature 100(2)
_cell_measurement_theta_max 21.20
_cell_measurement_theta_min 2.19
_cell_volume 7115(4)
_computing_cell_refinement 'Bruker SAINT'
_computing_data_collection 'Bruker APEX2'
_computing_data_reduction 'Bruker SAINT'
_computing_molecular_graphics 'Bruker SHELXTL'
_computing_publication_material 'Bruker SHELXTL'
_computing_structure_refinement 'SHELXL-97 (Sheldrick, 2008)'
_computing_structure_solution 'SHELXS-97 (Sheldrick, 2008)'
_diffrn_ambient_temperature 100(2)
_diffrn_measured_fraction_theta_full 1.000
_diffrn_measured_fraction_theta_max 0.997
_diffrn_measurement_device_type 'Bruker APEX-II CCD'
_diffrn_measurement_method '\f and \w scans'
_diffrn_radiation_type MoK\a
_diffrn_radiation_wavelength 0.71073
_diffrn_reflns_av_R_equivalents 0.1238
_diffrn_reflns_av_unetI/netI 0.1494
_diffrn_reflns_laue_measured_fraction_full 1.000
_diffrn_reflns_laue_measured_fraction_max 0.997
_diffrn_reflns_limit_h_max 14
_diffrn_reflns_limit_h_min -14
_diffrn_reflns_limit_k_max 19
_diffrn_reflns_limit_k_min -15
_diffrn_reflns_limit_l_max 31
_diffrn_reflns_limit_l_min -42
_diffrn_reflns_number 39436
_diffrn_reflns_point_group_measured_fraction_full 1.000
_diffrn_reflns_point_group_measured_fraction_max 0.997
_diffrn_reflns_theta_full 25.242
_diffrn_reflns_theta_max 25.250
_diffrn_reflns_theta_min 1.671
_exptl_absorpt_coefficient_mu 4.218
_exptl_absorpt_correction_T_max 0.75
_exptl_absorpt_correction_T_min 0.55
_exptl_absorpt_correction_type multi-scan
_exptl_absorpt_process_details SADABS
_exptl_crystal_colour yellow
_exptl_crystal_density_diffrn 1.477
_exptl_crystal_description block
_exptl_crystal_F_000 3168
_exptl_crystal_size_max 0.300
_exptl_crystal_size_mid 0.250
_exptl_crystal_size_min 0.250
_refine_diff_density_max 1.592
_refine_diff_density_min -2.153
_refine_diff_density_rms 0.243
_refine_ls_extinction_method none
_refine_ls_goodness_of_fit_ref 0.962
_refine_ls_hydrogen_treatment constr
_refine_ls_matrix_type full
_refine_ls_number_parameters 803
_refine_ls_number_reflns 13108
_refine_ls_number_restraints 505
_refine_ls_restrained_S_all 0.946
_refine_ls_R_factor_all 0.1043
_refine_ls_R_factor_gt 0.0594
_refine_ls_shift/su_max 0.002
_refine_ls_shift/su_mean 0.000
_refine_ls_structure_factor_coef Fsqd
_refine_ls_weighting_details 'w=1/[\s^2^(Fo^2^)+(0.0378P)^2^] where P=(Fo^2^+2Fc^2^)/3'
_refine_ls_weighting_scheme calc
_refine_ls_wR_factor_gt 0.1051
_refine_ls_wR_factor_ref 0.1242
_reflns_Friedel_coverage 0.000
_reflns_number_gt 8707
_reflns_number_total 13108
_reflns_threshold_expression 'I > 2\s(I)'
_cod_data_source_file om5b00945_si_003.cif
_cod_data_source_block compound5
_cod_database_code 4086381
_shelx_space_group_comment
; 
The symmetry employed for this shelxl refinement is uniquely defined 
by the following loop, which should always be used as a source of 
symmetry information in preference to the above space-group names. 
They are only intended as comments. 
;
_shelx_estimated_absorpt_t_min 0.364
_shelx_estimated_absorpt_t_max 0.419

loop_
_space_group_symop_operation_xyz
'x, y, z'
'-x, y+1/2, -z+1/2'
'-x, -y, -z'
'x, -y-1/2, z-1/2'

loop_
_atom_site_label
_atom_site_type_symbol
_atom_site_fract_x
_atom_site_fract_y
_atom_site_fract_z
_atom_site_U_iso_or_equiv
_atom_site_adp_type
_atom_site_occupancy
_atom_site_site_symmetry_order
_atom_site_calc_flag
_atom_site_refinement_flags_posn
_atom_site_refinement_flags_adp
C1 C 0.7818(13) 0.2762(10) 0.8699(4) 0.029(4) Uani 1 1 d . U
C2 C 0.6839(11) 0.3194(8) 0.8534(3) 0.012(3) Uani 1 1 d . U
C3 C 0.6173(11) 0.3256(8) 0.8821(3) 0.013(3) Uani 1 1 d . U
C4 C 0.6744(12) 0.2891(9) 0.9162(3) 0.017(3) Uani 1 1 d . U
C5 C 0.7736(13) 0.2588(9) 0.9081(3) 0.022(3) Uani 1 1 d . U
C6 C 0.8823(12) 0.2703(10) 0.8519(4) 0.029(4) Uani 1 1 d . U
H6A H 0.9406 0.2421 0.8692 0.044 Uiso 1 1 calc R U
H6B H 0.9070 0.3254 0.8466 0.044 Uiso 1 1 calc R U
H6C H 0.8649 0.2396 0.8281 0.044 Uiso 1 1 calc R U
C7 C 0.6633(11) 0.3524(11) 0.8148(3) 0.023(3) Uani 1 1 d . U
H7A H 0.7178 0.3947 0.8124 0.035 Uiso 1 1 calc R U
H7B H 0.5895 0.3763 0.8095 0.035 Uiso 1 1 calc R U
H7C H 0.6687 0.3083 0.7966 0.035 Uiso 1 1 calc R U
C8 C 0.5114(12) 0.3700(9) 0.8792(4) 0.025(4) Uani 1 1 d . U
H8A H 0.4671 0.3448 0.8963 0.037 Uiso 1 1 calc R U
H8B H 0.4716 0.3671 0.8530 0.037 Uiso 1 1 calc R U
H8C H 0.5257 0.4274 0.8863 0.037 Uiso 1 1 calc R U
C9 C 0.6366(13) 0.2990(10) 0.9535(3) 0.030(4) Uani 1 1 d . U
H9A H 0.6886 0.2719 0.9735 0.046 Uiso 1 1 calc R U
H9B H 0.5638 0.2743 0.9520 0.046 Uiso 1 1 calc R U
H9C H 0.6327 0.3573 0.9594 0.046 Uiso 1 1 calc R U
C10 C 0.8649(13) 0.2238(11) 0.9373(4) 0.037(5) Uani 1 1 d . U
H10A H 0.8335 0.1928 0.9562 0.055 Uiso 1 1 calc R U
H10B H 0.9103 0.2684 0.9498 0.055 Uiso 1 1 calc R U
H10C H 0.9103 0.1874 0.9246 0.055 Uiso 1 1 calc R U
C11 C 0.7694(12) 0.0472(10) 0.8381(4) 0.023(4) Uani 1 1 d . U
C12 C 0.6975(13) 0.0695(9) 0.8051(4) 0.024(4) Uani 1 1 d . U
C13 C 0.5913(12) 0.0344(9) 0.8070(4) 0.021(3) Uani 1 1 d . U
C14 C 0.6031(13) -0.0098(9) 0.8417(4) 0.024(4) Uani 1 1 d . U
C15 C 0.7159(12) -0.0004(9) 0.8616(4) 0.016(3) Uani 1 1 d . U
C16 C 0.8942(12) 0.0638(10) 0.8473(4) 0.033(4) Uani 1 1 d . U
H16A H 0.9095 0.1044 0.8677 0.050 Uiso 1 1 calc R U
H16B H 0.9192 0.0847 0.8245 0.050 Uiso 1 1 calc R U
H16C H 0.9330 0.0128 0.8554 0.050 Uiso 1 1 calc R U
C17 C 0.7277(12) 0.1139(9) 0.7718(4) 0.027(4) Uani 1 1 d . U
H17A H 0.7617 0.1665 0.7802 0.041 Uiso 1 1 calc R U
H17B H 0.6614 0.1236 0.7529 0.041 Uiso 1 1 calc R U
H17C H 0.7796 0.0808 0.7605 0.041 Uiso 1 1 calc R U
C18 C 0.4947(11) 0.0286(9) 0.7765(3) 0.023(4) Uani 1 1 d . U
H18A H 0.4819 -0.0288 0.7691 0.034 Uiso 1 1 calc R U
H18B H 0.5079 0.0604 0.7545 0.034 Uiso 1 1 calc R U
H18C H 0.4302 0.0503 0.7857 0.034 Uiso 1 1 calc R U
C19 C 0.5159(12) -0.0638(10) 0.8524(4) 0.028(4) Uani 1 1 d . U
H19A H 0.4515 -0.0307 0.8550 0.042 Uiso 1 1 calc R U
H19B H 0.5439 -0.0907 0.8767 0.042 Uiso 1 1 calc R U
H19C H 0.4951 -0.1052 0.8327 0.042 Uiso 1 1 calc R U
C20 C 0.7664(14) -0.0384(10) 0.8982(4) 0.035(4) Uani 1 1 d . U
H20A H 0.8274 -0.0737 0.8941 0.053 Uiso 1 1 calc R U
H20B H 0.7113 -0.0711 0.9081 0.053 Uiso 1 1 calc R U
H20C H 0.7941 0.0046 0.9165 0.053 Uiso 1 1 calc R U
C21 C 0.4367(11) 0.1939(8) 0.8342(3) 0.013(3) Uani 1 1 d . U
C22 C 0.3659(13) 0.1580(10) 0.8536(3) 0.024(4) Uani 1 1 d D U
C23 C 0.4023(12) 0.1262(9) 0.8948(3) 0.020(4) Uani 1 1 d D U
C24 C 0.5073(12) 0.1018(8) 0.9104(4) 0.018(3) Uani 1 1 d . U
C25 C 0.4617(12) 0.2339(9) 0.7687(3) 0.020(3) Uani 1 1 d . U
H25 H 0.5149 0.1918 0.7694 0.023 Uiso 1 1 calc R U
C26 C 0.4408(12) 0.2853(9) 0.7372(3) 0.024(4) Uani 1 1 d . U
H26 H 0.4799 0.2780 0.7167 0.029 Uiso 1 1 calc R U
C27 C 0.3638(11) 0.3468(12) 0.7354(3) 0.027(4) Uani 1 1 d . U
H27 H 0.3501 0.3824 0.7141 0.032 Uiso 1 1 calc R U
C28 C 0.3065(12) 0.3560(12) 0.7653(4) 0.034(4) Uani 1 1 d . U
H28 H 0.2520 0.3973 0.7644 0.041 Uiso 1 1 calc R U
C29 C 0.3289(13) 0.3052(9) 0.7963(4) 0.028(4) Uani 1 1 d . U
H29 H 0.2894 0.3131 0.8165 0.033 Uiso 1 1 calc R U
C30 C 0.4059(11) 0.2431(9) 0.7996(4) 0.017(3) Uani 1 1 d . U
C31 C 0.2462(11) 0.1432(9) 0.8346(3) 0.022(3) Uani 1 1 d . U
H31 H 0.2434 0.1622 0.8078 0.026 Uiso 1 1 calc R U
C32 C 0.1519(11) 0.1865(10) 0.8473(4) 0.026(4) Uani 1 1 d . U
H32A H 0.1405 0.1640 0.8717 0.039 Uiso 1 1 calc R U
H32B H 0.0852 0.1788 0.8283 0.039 Uiso 1 1 calc R U
H32C H 0.1684 0.2451 0.8502 0.039 Uiso 1 1 calc R U
C33 C 0.2225(14) 0.0502(9) 0.8307(4) 0.027(4) Uani 1 1 d . U
H33A H 0.2787 0.0238 0.8186 0.041 Uiso 1 1 calc R U
H33B H 0.1500 0.0415 0.8151 0.041 Uiso 1 1 calc R U
H33C H 0.2238 0.0266 0.8560 0.041 Uiso 1 1 calc R U
C34 C 0.3148(11) 0.1315(9) 0.9188(4) 0.018(3) Uani 1 1 d . U
C35 C 0.2899(13) 0.2100(10) 0.9319(3) 0.025(4) Uani 1 1 d . U
H35 H 0.3270 0.2569 0.9248 0.030 Uiso 1 1 calc R U
C36 C 0.2101(14) 0.2183(11) 0.9553(4) 0.030(4) Uani 1 1 d . U
H36 H 0.1938 0.2709 0.9642 0.036 Uiso 1 1 calc R U
C37 C 0.1553(14) 0.1504(13) 0.9655(4) 0.037(4) Uani 1 1 d . U
H37 H 0.1007 0.1561 0.9810 0.044 Uiso 1 1 calc R U
C38 C 0.1809(13) 0.0744(11) 0.9529(4) 0.032(4) Uani 1 1 d . U
H38 H 0.1441 0.0275 0.9602 0.039 Uiso 1 1 calc R U
C39 C 0.2595(12) 0.0651(10) 0.9298(4) 0.023(4) Uani 1 1 d . U
H39 H 0.2753 0.0120 0.9215 0.028 Uiso 1 1 calc R U
C40 C 0.5324(14) 0.0694(9) 0.9504(4) 0.025(4) Uani 1 1 d . U
H40 H 0.4770 0.0927 0.9647 0.030 Uiso 1 1 calc R U
C41 C 0.5200(13) -0.0264(10) 0.9502(4) 0.028(4) Uani 1 1 d . U
H41A H 0.4437 -0.0411 0.9400 0.042 Uiso 1 1 calc R U
H41B H 0.5400 -0.0472 0.9762 0.042 Uiso 1 1 calc R U
H41C H 0.5686 -0.0505 0.9342 0.042 Uiso 1 1 calc R U
C42 C 0.6468(12) 0.0899(10) 0.9724(4) 0.029(4) Uani 1 1 d . U
H42A H 0.7027 0.0685 0.9587 0.043 Uiso 1 1 calc R U
H42B H 0.6562 0.0649 0.9977 0.043 Uiso 1 1 calc R U
H42C H 0.6547 0.1494 0.9750 0.043 Uiso 1 1 calc R U
C43 C 1.0254(12) 0.0278(8) 0.6845(3) 0.014(3) Uani 1 1 d . U
C44 C 0.9980(12) -0.0159(9) 0.6497(4) 0.018(3) Uani 1 1 d . U
C45 C 1.0842(12) -0.0063(10) 0.6295(4) 0.023(4) Uani 1 1 d . U
C46 C 1.1680(12) 0.0419(9) 0.6524(4) 0.017(4) Uani 1 1 d . U
C47 C 1.1298(12) 0.0627(9) 0.6853(4) 0.019(4) Uani 1 1 d . U
C48 C 0.9616(11) 0.0227(9) 0.7164(3) 0.024(4) Uani 1 1 d . U
H48A H 0.8880 0.0455 0.7081 0.036 Uiso 1 1 calc R U
H48B H 0.9995 0.0540 0.7382 0.036 Uiso 1 1 calc R U
H48C H 0.9555 -0.0346 0.7238 0.036 Uiso 1 1 calc R U
C49 C 0.8987(12) -0.0697(9) 0.6397(4) 0.026(4) Uani 1 1 d . U
H49A H 0.8357 -0.0365 0.6281 0.039 Uiso 1 1 calc R U
H49B H 0.8824 -0.0958 0.6627 0.039 Uiso 1 1 calc R U
H49C H 0.9131 -0.1118 0.6217 0.039 Uiso 1 1 calc R U
C50 C 1.0993(13) -0.0453(9) 0.5926(3) 0.026(4) Uani 1 1 d . U
H50A H 1.0441 -0.0882 0.5858 0.039 Uiso 1 1 calc R U
H50B H 1.1729 -0.0693 0.5954 0.039 Uiso 1 1 calc R U
H50C H 1.0907 -0.0037 0.5726 0.039 Uiso 1 1 calc R U
C51 C 1.2802(11) 0.0515(10) 0.6421(4) 0.028(4) Uani 1 1 d . U
H51A H 1.2795 0.0303 0.6164 0.043 Uiso 1 1 calc R U
H51B H 1.3004 0.1095 0.6430 0.043 Uiso 1 1 calc R U
H51C H 1.3339 0.0208 0.6602 0.043 Uiso 1 1 calc R U
C52 C 1.1998(13) 0.1060(9) 0.7194(4) 0.031(4) Uani 1 1 d . U
H52A H 1.2760 0.0872 0.7221 0.046 Uiso 1 1 calc R U
H52B H 1.1710 0.0932 0.7426 0.046 Uiso 1 1 calc R U
H52C H 1.1971 0.1653 0.7152 0.046 Uiso 1 1 calc R U
C54 C 1.0765(12) 0.3103(9) 0.6401(4) 0.020(4) Uani 1 1 d . U
C55 C 0.9756(11) 0.3211(8) 0.6135(3) 0.012(3) Uani 1 1 d . U
C56 C 0.9939(12) 0.2868(8) 0.5786(3) 0.017(3) Uani 1 1 d . U
C57 C 1.1021(13) 0.2543(9) 0.5841(3) 0.022(3) Uani 1 1 d . U
C58 C 1.1520(12) 0.2690(9) 0.6213(4) 0.021(4) Uani 1 1 d . U
C59 C 1.0990(11) 0.3444(11) 0.6797(3) 0.026(3) Uani 1 1 d . U
H59A H 1.1287 0.3011 0.6975 0.038 Uiso 1 1 calc R U
H59B H 1.0306 0.3652 0.6864 0.038 Uiso 1 1 calc R U
H59C H 1.1524 0.3890 0.6810 0.038 Uiso 1 1 calc R U
C60 C 0.8784(12) 0.3706(8) 0.6179(3) 0.020(3) Uani 1 1 d . U
H60A H 0.8812 0.4233 0.6051 0.030 Uiso 1 1 calc R U
H60B H 0.8781 0.3800 0.6450 0.030 Uiso 1 1 calc R U
H60C H 0.8114 0.3414 0.6067 0.030 Uiso 1 1 calc R U
C61 C 0.9166(13) 0.3001(10) 0.5415(4) 0.034(4) Uani 1 1 d . U
H61A H 0.8471 0.2718 0.5423 0.051 Uiso 1 1 calc R U
H61B H 0.9496 0.2783 0.5206 0.051 Uiso 1 1 calc R U
H61C H 0.9027 0.3588 0.5377 0.051 Uiso 1 1 calc R U
C62 C 1.1603(12) 0.2197(11) 0.5534(4) 0.029(4) Uani 1 1 d . U
H62A H 1.2179 0.2578 0.5488 0.043 Uiso 1 1 calc R U
H62B H 1.1072 0.2124 0.5299 0.043 Uiso 1 1 calc R U
H62C H 1.1933 0.1669 0.5617 0.043 Uiso 1 1 calc R U
C63 C 1.2733(11) 0.2579(9) 0.6392(4) 0.026(4) Uani 1 1 d . U
H63A H 1.3114 0.2281 0.6216 0.039 Uiso 1 1 calc R U
H63B H 1.2784 0.2267 0.6629 0.039 Uiso 1 1 calc R U
H63C H 1.3075 0.3116 0.6447 0.039 Uiso 1 1 calc R U
C64 C 0.8472(11) 0.1912(9) 0.6571(4) 0.015(3) Uani 1 1 d . U
C65 C 0.7504(13) 0.1600(9) 0.6368(3) 0.021(4) Uani 1 1 d D U
C66 C 0.7474(12) 0.1252(8) 0.5967(3) 0.017(3) Uani 1 1 d D U
C67 C 0.8325(13) 0.1004(9) 0.5810(4) 0.024(4) Uani 1 1 d . U
C68 C 0.9395(12) 0.2315(9) 0.7236(3) 0.020(3) Uani 1 1 d . U
H68 H 0.9934 0.1905 0.7227 0.024 Uiso 1 1 calc R U
C69 C 0.9493(13) 0.2837(9) 0.7544(4) 0.026(3) Uani 1 1 d . U
H69 H 1.0101 0.2778 0.7744 0.031 Uiso 1 1 calc R U
C70 C 0.8723(11) 0.3448(12) 0.7566(4) 0.030(3) Uani 1 1 d . U
H70 H 0.8803 0.3802 0.7780 0.037 Uiso 1 1 calc R U
C71 C 0.7846(12) 0.3531(12) 0.7275(3) 0.032(4) Uani 1 1 d . U
H71 H 0.7321 0.3952 0.7284 0.038 Uiso 1 1 calc R U
C72 C 0.7726(12) 0.3006(8) 0.6969(3) 0.020(3) Uani 1 1 d . U
H72 H 0.7103 0.3062 0.6773 0.025 Uiso 1 1 calc R U
C73 C 0.8498(11) 0.2390(9) 0.6936(4) 0.018(3) Uani 1 1 d . U
C74 C 0.6552(12) 0.1403(9) 0.6570(4) 0.023(3) Uani 1 1 d . U
H74 H 0.6797 0.1592 0.6838 0.028 Uiso 1 1 calc R U
C75 C 0.5441(12) 0.1862(10) 0.6431(4) 0.030(4) Uani 1 1 d . U
H75A H 0.5033 0.1583 0.6208 0.045 Uiso 1 1 calc R U
H75B H 0.5592 0.2427 0.6365 0.045 Uiso 1 1 calc R U
H75C H 0.5002 0.1863 0.6635 0.045 Uiso 1 1 calc R U
C76 C 0.6354(14) 0.0496(10) 0.6601(4) 0.034(4) Uani 1 1 d . U
H76A H 0.6175 0.0258 0.6346 0.051 Uiso 1 1 calc R U
H76B H 0.5741 0.0406 0.6737 0.051 Uiso 1 1 calc R U
H76C H 0.7017 0.0234 0.6741 0.051 Uiso 1 1 calc R U
C77 C 0.6339(11) 0.1376(10) 0.5725(3) 0.021(4) Uani 1 1 d . U
C78 C 0.6024(12) 0.2150(8) 0.5597(3) 0.017(3) Uani 1 1 d . U
H78 H 0.6488 0.2603 0.5678 0.021 Uiso 1 1 calc R U
C79 C 0.5015(13) 0.2278(11) 0.5348(4) 0.032(4) Uani 1 1 d . U
H79 H 0.4820 0.2810 0.5252 0.039 Uiso 1 1 calc R U
C80 C 0.4327(14) 0.1637(11) 0.5247(4) 0.034(4) Uani 1 1 d . U
H80 H 0.3627 0.1726 0.5095 0.040 Uiso 1 1 calc R U
C81 C 0.4654(15) 0.0839(11) 0.5368(4) 0.037(4) Uani 1 1 d . U
H81 H 0.4194 0.0385 0.5286 0.044 Uiso 1 1 calc R U
C82 C 0.5631(12) 0.0725(10) 0.5602(4) 0.026(4) Uani 1 1 d . U
H82 H 0.5840 0.0187 0.5686 0.031 Uiso 1 1 calc R U
C83 C 0.8080(12) 0.0663(9) 0.5401(4) 0.021(4) Uani 1 1 d . U
H83 H 0.7384 0.0915 0.5265 0.026 Uiso 1 1 calc R U
C84 C 0.9038(12) 0.0903(10) 0.5188(4) 0.024(4) Uani 1 1 d . U
H84A H 0.9713 0.0625 0.5307 0.035 Uiso 1 1 calc R U
H84B H 0.9150 0.1496 0.5204 0.035 Uiso 1 1 calc R U
H84C H 0.8851 0.0738 0.4921 0.035 Uiso 1 1 calc R U
C85 C 0.7964(14) -0.0240(10) 0.5386(4) 0.036(5) Uani 1 1 d . U
H85A H 0.8654 -0.0493 0.5509 0.055 Uiso 1 1 calc R U
H85B H 0.7792 -0.0418 0.5121 0.055 Uiso 1 1 calc R U
H85C H 0.7370 -0.0405 0.5519 0.055 Uiso 1 1 calc R U
Th1 Th 0.62246(5) 0.15440(4) 0.86592(2) 0.01581(14) Uani 1 1 d . .
Th2 Th 0.99421(4) 0.14926(4) 0.62613(2) 0.01456(14) Uani 1 1 d . .

loop_
_atom_site_aniso_label
_atom_site_aniso_U_11
_atom_site_aniso_U_22
_atom_site_aniso_U_33
_atom_site_aniso_U_23
_atom_site_aniso_U_13
_atom_site_aniso_U_12
C1 0.037(8) 0.024(7) 0.024(7) -0.003(6) 0.002(6) 0.003(6)
C2 0.015(5) 0.007(5) 0.012(5) -0.001(4) -0.003(4) 0.003(4)
C3 0.012(6) 0.009(7) 0.019(6) -0.004(5) 0.003(5) 0.001(5)
C4 0.028(7) 0.015(7) 0.006(6) -0.003(5) -0.003(5) -0.007(6)
C5 0.022(7) 0.020(7) 0.023(6) -0.004(5) -0.001(6) 0.004(6)
C6 0.026(9) 0.042(10) 0.022(7) -0.001(7) 0.010(7) -0.005(8)
C7 0.030(8) 0.023(8) 0.015(6) 0.001(7) -0.005(6) -0.004(8)
C8 0.033(8) 0.016(8) 0.022(7) -0.005(6) -0.003(7) -0.001(7)
C9 0.035(10) 0.033(10) 0.019(7) -0.006(6) -0.004(7) 0.005(8)
C10 0.043(10) 0.029(10) 0.037(9) 0.003(7) 0.001(7) 0.008(8)
C11 0.022(7) 0.018(7) 0.029(7) -0.012(6) 0.004(6) 0.001(6)
C12 0.030(8) 0.016(7) 0.024(6) -0.006(5) 0.004(6) -0.006(6)
C13 0.022(7) 0.019(7) 0.019(6) -0.013(5) -0.005(6) 0.003(6)
C14 0.020(7) 0.025(7) 0.027(7) -0.004(5) 0.008(6) -0.004(6)
C15 0.011(7) 0.013(7) 0.021(6) -0.002(5) -0.002(5) 0.008(5)
C16 0.034(10) 0.027(10) 0.039(9) -0.009(7) 0.009(7) -0.004(8)
C17 0.024(9) 0.035(10) 0.026(8) 0.003(6) 0.015(6) -0.003(7)
C18 0.027(9) 0.020(9) 0.021(7) 0.001(6) 0.005(6) -0.001(7)
C19 0.022(9) 0.033(10) 0.026(8) 0.005(7) -0.002(7) 0.013(8)
C20 0.038(9) 0.030(9) 0.034(8) -0.007(7) -0.005(8) -0.006(9)
C21 0.014(7) 0.010(7) 0.015(6) -0.001(5) 0.003(5) 0.001(5)
C22 0.033(7) 0.022(7) 0.015(6) 0.000(6) -0.002(6) -0.001(7)
C23 0.022(7) 0.014(7) 0.021(6) 0.006(5) -0.003(6) -0.006(6)
C24 0.020(7) 0.013(7) 0.021(6) 0.000(5) 0.000(6) 0.001(6)
C25 0.026(7) 0.015(7) 0.020(6) 0.004(5) 0.010(6) -0.006(6)
C26 0.024(7) 0.030(7) 0.019(6) 0.004(5) 0.004(6) -0.014(6)
C27 0.032(7) 0.027(7) 0.020(6) 0.008(6) 0.002(5) 0.001(7)
C28 0.030(7) 0.026(8) 0.045(7) 0.001(7) 0.003(6) 0.012(7)
C29 0.033(7) 0.027(7) 0.025(6) 0.006(5) 0.011(6) -0.010(7)
C30 0.013(7) 0.019(7) 0.019(6) -0.001(5) 0.004(5) -0.001(6)
C31 0.024(7) 0.022(7) 0.020(6) 0.007(5) 0.007(5) -0.002(7)
C32 0.019(8) 0.021(9) 0.035(8) 0.004(6) 0.000(7) 0.005(7)
C33 0.035(9) 0.022(9) 0.020(7) -0.008(6) -0.008(7) 0.000(8)
C34 0.014(7) 0.022(8) 0.016(6) -0.003(5) -0.005(5) 0.000(6)
C35 0.027(7) 0.028(7) 0.018(6) -0.003(5) 0.001(6) -0.002(7)
C36 0.036(8) 0.028(8) 0.030(7) -0.010(6) 0.016(6) 0.004(7)
C37 0.033(8) 0.046(8) 0.033(6) -0.005(7) 0.012(6) -0.004(8)
C38 0.030(8) 0.034(8) 0.031(7) 0.003(6) 0.002(6) -0.010(7)
C39 0.021(7) 0.032(8) 0.017(6) -0.001(5) 0.006(6) -0.003(6)
C40 0.033(7) 0.026(7) 0.022(6) -0.004(5) 0.017(6) -0.003(7)
C41 0.025(9) 0.039(10) 0.022(7) 0.003(7) 0.006(7) 0.005(8)
C42 0.024(9) 0.030(9) 0.032(8) 0.012(7) 0.003(7) -0.006(8)
C43 0.012(5) 0.016(5) 0.016(5) 0.004(4) 0.007(4) 0.003(4)
C44 0.011(7) 0.019(7) 0.025(6) 0.002(5) 0.002(6) -0.008(6)
C45 0.015(7) 0.023(7) 0.028(7) -0.001(6) 0.001(6) -0.001(6)
C46 0.015(7) 0.017(7) 0.020(6) 0.004(5) 0.002(5) -0.008(6)
C47 0.023(7) 0.014(7) 0.020(6) 0.006(5) 0.005(5) 0.010(6)
C48 0.028(9) 0.020(9) 0.025(8) 0.009(6) 0.006(6) 0.004(7)
C49 0.020(8) 0.013(8) 0.044(9) 0.004(7) 0.005(7) -0.006(7)
C50 0.025(9) 0.019(8) 0.035(8) 0.000(6) 0.009(7) 0.014(7)
C51 0.024(9) 0.031(9) 0.035(8) 0.009(7) 0.018(7) 0.002(8)
C52 0.031(9) 0.030(10) 0.029(8) 0.010(7) 0.000(7) -0.003(8)
C54 0.020(7) 0.020(7) 0.018(6) 0.000(5) 0.001(5) -0.006(6)
C55 0.020(7) 0.007(6) 0.011(6) 0.003(5) 0.003(5) -0.002(5)
C56 0.020(7) 0.015(7) 0.013(6) 0.007(5) 0.000(5) -0.001(6)
C57 0.025(7) 0.021(7) 0.022(6) 0.002(5) 0.013(6) 0.005(6)
C58 0.023(7) 0.018(7) 0.023(6) 0.008(5) 0.005(5) 0.004(6)
C59 0.032(8) 0.019(8) 0.026(7) 0.002(7) 0.005(6) -0.004(8)
C60 0.030(7) 0.009(7) 0.021(6) 0.008(5) 0.005(6) -0.005(6)
C61 0.054(11) 0.028(10) 0.019(8) 0.004(7) 0.004(7) 0.014(8)
C62 0.019(8) 0.042(11) 0.027(8) 0.010(7) 0.008(7) 0.000(8)
C63 0.020(9) 0.018(8) 0.040(8) 0.000(6) 0.003(7) 0.003(7)
C64 0.010(6) 0.016(7) 0.019(6) 0.005(5) 0.003(5) 0.001(5)
C65 0.020(5) 0.019(5) 0.024(5) 0.006(4) 0.007(4) -0.002(5)
C66 0.025(7) 0.011(6) 0.010(6) 0.003(5) -0.006(5) -0.001(6)
C67 0.029(7) 0.026(7) 0.014(6) -0.005(5) -0.001(6) 0.003(6)
C68 0.025(7) 0.026(7) 0.012(6) -0.003(5) 0.011(6) 0.000(6)
C69 0.037(7) 0.022(7) 0.019(6) -0.007(5) 0.005(6) -0.003(6)
C70 0.040(7) 0.029(7) 0.022(6) 0.003(6) 0.007(6) -0.011(7)
C71 0.038(7) 0.029(7) 0.032(6) 0.003(6) 0.015(6) -0.002(7)
C72 0.027(7) 0.017(7) 0.020(6) 0.001(5) 0.013(6) 0.007(6)
C73 0.015(7) 0.015(7) 0.023(6) -0.002(5) 0.001(5) -0.004(6)
C74 0.025(7) 0.021(7) 0.022(6) -0.006(5) 0.003(5) 0.004(7)
C75 0.027(9) 0.045(11) 0.021(8) -0.003(7) 0.013(6) -0.011(8)
C76 0.025(9) 0.033(10) 0.045(9) 0.014(8) 0.011(8) -0.004(9)
C77 0.023(7) 0.025(8) 0.014(6) 0.002(5) 0.003(5) 0.002(6)
C78 0.021(7) 0.013(6) 0.017(6) 0.001(5) -0.003(6) 0.003(6)
C79 0.031(8) 0.037(8) 0.028(7) 0.005(6) 0.003(6) 0.003(7)
C80 0.035(8) 0.041(8) 0.026(6) 0.007(6) 0.008(6) 0.001(7)
C81 0.034(8) 0.036(8) 0.040(7) -0.013(6) 0.006(7) -0.006(7)
C82 0.028(8) 0.024(8) 0.024(7) -0.003(6) 0.001(6) 0.001(6)
C83 0.020(7) 0.024(7) 0.017(6) -0.010(5) -0.005(5) 0.003(6)
C84 0.026(8) 0.026(7) 0.023(6) -0.005(6) 0.017(6) 0.007(6)
C85 0.040(10) 0.032(10) 0.035(9) -0.016(7) 0.000(7) 0.004(8)
Th1 0.0188(3) 0.0123(3) 0.0158(3) -0.0020(3) 0.0019(3) 0.0012(3)
Th2 0.0176(3) 0.0123(3) 0.0134(3) 0.0008(3) 0.0017(2) 0.0013(3)

loop_
_atom_type_symbol
_atom_type_description
_atom_type_scat_dispersion_real
_atom_type_scat_dispersion_imag
_atom_type_scat_source
C C 0.0033 0.0016 'International Tables Vol C Tables 4.2.6.8 and 6.1.1.4'
H H 0.0000 0.0000 'International Tables Vol C Tables 4.2.6.8 and 6.1.1.4'
Th Th -7.2400 8.8979 'International Tables Vol C Tables 4.2.6.8 and 6.1.1.4'

loop_
_geom_angle_atom_site_label_1
_geom_angle_atom_site_label_2
_geom_angle_atom_site_label_3
_geom_angle
C5 C1 C2 107.3(13)
C5 C1 C6 127.3(14)
C2 C1 C6 123.9(13)
C5 C1 Th1 74.8(9)
C2 C1 Th1 78.0(8)
C6 C1 Th1 124.3(10)
C3 C2 C1 106.9(11)
C3 C2 C7 128.6(12)
C1 C2 C7 124.4(12)
C3 C2 Th1 75.6(7)
C1 C2 Th1 72.6(8)
C7 C2 Th1 119.3(9)
C2 C3 C4 108.8(12)
C2 C3 C8 126.7(11)
C4 C3 C8 124.2(12)
C2 C3 Th1 75.4(7)
C4 C3 Th1 74.9(8)
C8 C3 Th1 121.0(9)
C5 C4 C3 107.0(11)
C5 C4 C9 130.1(12)
C3 C4 C9 122.0(13)
C5 C4 Th1 72.9(8)
C3 C4 Th1 76.1(7)
C9 C4 Th1 125.2(9)
C4 C5 C1 110.0(12)
C4 C5 C10 124.8(12)
C1 C5 C10 124.7(14)
C4 C5 Th1 78.3(8)
C1 C5 Th1 75.7(8)
C10 C5 Th1 119.6(10)
C1 C6 H6A 109.5
C1 C6 H6B 109.5
H6A C6 H6B 109.5
C1 C6 H6C 109.5
H6A C6 H6C 109.5
H6B C6 H6C 109.5
C2 C7 H7A 109.5
C2 C7 H7B 109.5
H7A C7 H7B 109.5
C2 C7 H7C 109.5
H7A C7 H7C 109.5
H7B C7 H7C 109.5
C3 C8 H8A 109.5
C3 C8 H8B 109.5
H8A C8 H8B 109.5
C3 C8 H8C 109.5
H8A C8 H8C 109.5
H8B C8 H8C 109.5
C4 C9 H9A 109.5
C4 C9 H9B 109.5
H9A C9 H9B 109.5
C4 C9 H9C 109.5
H9A C9 H9C 109.5
H9B C9 H9C 109.5
C5 C10 H10A 109.5
C5 C10 H10B 109.5
H10A C10 H10B 109.5
C5 C10 H10C 109.5
H10A C10 H10C 109.5
H10B C10 H10C 109.5
C15 C11 C12 110.9(14)
C15 C11 C16 122.1(14)
C12 C11 C16 126.8(15)
C15 C11 Th1 74.5(8)
C12 C11 Th1 77.4(9)
C16 C11 Th1 119.7(9)
C11 C12 C13 107.8(13)
C11 C12 C17 126.1(14)
C13 C12 C17 125.8(13)
C11 C12 Th1 74.2(8)
C13 C12 Th1 74.9(8)
C17 C12 Th1 121.8(10)
C14 C13 C12 106.6(12)
C14 C13 C18 124.1(14)
C12 C13 C18 128.1(13)
C14 C13 Th1 74.1(8)
C12 C13 Th1 75.8(8)
C18 C13 Th1 125.3(9)
C13 C14 C15 108.5(13)
C13 C14 C19 123.7(13)
C15 C14 C19 127.5(13)
C13 C14 Th1 77.0(9)
C15 C14 Th1 74.1(8)
C19 C14 Th1 120.6(10)
C11 C15 C14 106.1(12)
C11 C15 C20 126.4(14)
C14 C15 C20 127.3(14)
C11 C15 Th1 76.9(9)
C14 C15 Th1 75.7(8)
C20 C15 Th1 116.4(9)
C11 C16 H16A 109.5
C11 C16 H16B 109.5
H16A C16 H16B 109.5
C11 C16 H16C 109.5
H16A C16 H16C 109.5
H16B C16 H16C 109.5
C12 C17 H17A 109.5
C12 C17 H17B 109.5
H17A C17 H17B 109.5
C12 C17 H17C 109.5
H17A C17 H17C 109.5
H17B C17 H17C 109.5
C13 C18 H18A 109.5
C13 C18 H18B 109.5
H18A C18 H18B 109.5
C13 C18 H18C 109.5
H18A C18 H18C 109.5
H18B C18 H18C 109.5
C14 C19 H19A 109.5
C14 C19 H19B 109.5
H19A C19 H19B 109.5
C14 C19 H19C 109.5
H19A C19 H19C 109.5
H19B C19 H19C 109.5
C15 C20 H20A 109.5
C15 C20 H20B 109.5
H20A C20 H20B 109.5
C15 C20 H20C 109.5
H20A C20 H20C 109.5
H20B C20 H20C 109.5
C22 C21 C30 125.3(12)
C22 C21 Th1 106.7(9)
C30 C21 Th1 128.0(9)
C21 C22 C31 120.3(11)
C21 C22 C23 122.0(13)
C31 C22 C23 117.7(13)
C24 C23 C34 120.6(11)
C24 C23 C22 125.2(13)
C34 C23 C22 113.9(12)
C24 C23 Th1 50.2(7)
C34 C23 Th1 160.8(9)
C22 C23 Th1 76.2(8)
C23 C24 C40 120.6(13)
C23 C24 Th1 104.3(9)
C40 C24 Th1 133.5(11)
C26 C25 C30 121.6(15)
C26 C25 H25 119.2
C30 C25 H25 119.2
C27 C26 C25 120.3(14)
C27 C26 H26 119.9
C25 C26 H26 119.9
C26 C27 C28 119.0(13)
C26 C27 H27 120.5
C28 C27 H27 120.5
C29 C28 C27 119.7(15)
C29 C28 H28 120.1
C27 C28 H28 120.1
C28 C29 C30 123.6(14)
C28 C29 H29 118.2
C30 C29 H29 118.2
C29 C30 C25 115.8(12)
C29 C30 C21 123.2(12)
C25 C30 C21 120.8(13)
C32 C31 C22 122.1(12)
C32 C31 C33 110.1(12)
C22 C31 C33 110.2(13)
C32 C31 H31 104.2
C22 C31 H31 104.2
C33 C31 H31 104.2
C31 C32 H32A 109.5
C31 C32 H32B 109.5
H32A C32 H32B 109.5
C31 C32 H32C 109.5
H32A C32 H32C 109.5
H32B C32 H32C 109.5
C31 C33 H33A 109.5
C31 C33 H33B 109.5
H33A C33 H33B 109.5
C31 C33 H33C 109.5
H33A C33 H33C 109.5
H33B C33 H33C 109.5
C39 C34 C35 118.1(13)
C39 C34 C23 124.3(14)
C35 C34 C23 117.5(13)
C36 C35 C34 119.9(15)
C36 C35 H35 120.1
C34 C35 H35 120.1
C37 C36 C35 120.4(16)
C37 C36 H36 119.8
C35 C36 H36 119.8
C38 C37 C36 119.2(15)
C38 C37 H37 120.4
C36 C37 H37 120.4
C37 C38 C39 121.2(16)
C37 C38 H38 119.4
C39 C38 H38 119.4
C34 C39 C38 121.2(15)
C34 C39 H39 119.4
C38 C39 H39 119.4
C24 C40 C42 115.5(13)
C24 C40 C41 110.0(11)
C42 C40 C41 107.5(13)
C24 C40 H40 107.9
C42 C40 H40 107.9
C41 C40 H40 107.9
C40 C41 H41A 109.5
C40 C41 H41B 109.5
H41A C41 H41B 109.5
C40 C41 H41C 109.5
H41A C41 H41C 109.5
H41B C41 H41C 109.5
C40 C42 H42A 109.5
C40 C42 H42B 109.5
H42A C42 H42B 109.5
C40 C42 H42C 109.5
H42A C42 H42C 109.5
H42B C42 H42C 109.5
C47 C43 C44 107.5(12)
C47 C43 C48 127.5(12)
C44 C43 C48 124.1(13)
C47 C43 Th2 75.0(8)
C44 C43 Th2 74.3(8)
C48 C43 Th2 124.9(9)
C45 C44 C43 108.0(13)
C45 C44 C49 127.4(13)
C43 C44 C49 124.3(13)
C45 C44 Th2 73.3(8)
C43 C44 Th2 76.7(8)
C49 C44 Th2 121.1(9)
C44 C45 C46 107.9(12)
C44 C45 C50 128.9(14)
C46 C45 C50 122.8(13)
C44 C45 Th2 77.8(9)
C46 C45 Th2 76.5(9)
C50 C45 Th2 117.4(9)
C47 C46 C45 107.4(13)
C47 C46 C51 130.3(14)
C45 C46 C51 121.6(13)
C47 C46 Th2 77.0(9)
C45 C46 Th2 73.6(9)
C51 C46 Th2 122.6(10)
C46 C47 C43 109.2(12)
C46 C47 C52 123.9(14)
C43 C47 C52 126.3(12)
C46 C47 Th2 74.5(8)
C43 C47 Th2 76.4(8)
C52 C47 Th2 122.6(9)
C43 C48 H48A 109.5
C43 C48 H48B 109.5
H48A C48 H48B 109.5
C43 C48 H48C 109.5
H48A C48 H48C 109.5
H48B C48 H48C 109.5
C44 C49 H49A 109.5
C44 C49 H49B 109.5
H49A C49 H49B 109.5
C44 C49 H49C 109.5
H49A C49 H49C 109.5
H49B C49 H49C 109.5
C45 C50 H50A 109.5
C45 C50 H50B 109.5
H50A C50 H50B 109.5
C45 C50 H50C 109.5
H50A C50 H50C 109.5
H50B C50 H50C 109.5
C46 C51 H51A 109.5
C46 C51 H51B 109.5
H51A C51 H51B 109.5
C46 C51 H51C 109.5
H51A C51 H51C 109.5
H51B C51 H51C 109.5
C47 C52 H52A 109.5
C47 C52 H52B 109.5
H52A C52 H52B 109.5
C47 C52 H52C 109.5
H52A C52 H52C 109.5
H52B C52 H52C 109.5
C58 C54 C55 108.1(11)
C58 C54 C59 126.7(13)
C55 C54 C59 125.0(13)
C58 C54 Th2 73.6(8)
C55 C54 Th2 75.8(7)
C59 C54 Th2 120.9(10)
C56 C55 C54 106.3(12)
C56 C55 C60 124.5(11)
C54 C55 C60 128.4(11)
C56 C55 Th2 74.3(7)
C54 C55 Th2 74.8(8)
C60 C55 Th2 124.5(9)
C55 C56 C57 108.5(11)
C55 C56 C61 122.7(13)
C57 C56 C61 127.7(12)
C55 C56 Th2 76.7(7)
C57 C56 Th2 73.5(8)
C61 C56 Th2 125.3(10)
C58 C57 C56 108.6(12)
C58 C57 C62 124.6(14)
C56 C57 C62 126.3(12)
C58 C57 Th2 76.3(8)
C56 C57 Th2 77.0(8)
C62 C57 Th2 119.6(10)
C57 C58 C54 108.6(12)
C57 C58 C63 128.3(13)
C54 C58 C63 122.3(12)
C57 C58 Th2 74.9(9)
C54 C58 Th2 77.2(8)
C63 C58 Th2 122.3(9)
C54 C59 H59A 109.5
C54 C59 H59B 109.5
H59A C59 H59B 109.5
C54 C59 H59C 109.5
H59A C59 H59C 109.5
H59B C59 H59C 109.5
C55 C60 H60A 109.5
C55 C60 H60B 109.5
H60A C60 H60B 109.5
C55 C60 H60C 109.5
H60A C60 H60C 109.5
H60B C60 H60C 109.5
C56 C61 H61A 109.5
C56 C61 H61B 109.5
H61A C61 H61B 109.5
C56 C61 H61C 109.5
H61A C61 H61C 109.5
H61B C61 H61C 109.5
C57 C62 H62A 109.5
C57 C62 H62B 109.5
H62A C62 H62B 109.5
C57 C62 H62C 109.5
H62A C62 H62C 109.5
H62B C62 H62C 109.5
C58 C63 H63A 109.5
C58 C63 H63B 109.5
H63A C63 H63B 109.5
C58 C63 H63C 109.5
H63A C63 H63C 109.5
H63B C63 H63C 109.5
C65 C64 C73 121.8(12)
C65 C64 Th2 108.2(9)
C73 C64 Th2 130.0(9)
C64 C65 C74 120.1(11)
C64 C65 C66 120.2(13)
C74 C65 C66 118.0(13)
C64 C65 Th2 46.9(7)
C74 C65 Th2 153.5(10)
C66 C65 Th2 74.4(8)
C67 C66 C77 121.0(11)
C67 C66 C65 127.5(13)
C77 C66 C65 110.5(12)
C67 C66 Th2 51.4(8)
C77 C66 Th2 159.3(9)
C65 C66 Th2 76.8(8)
C66 C67 C83 117.8(13)
C66 C67 Th2 103.6(9)
C83 C67 Th2 137.4(10)
C69 C68 C73 120.1(15)
C69 C68 H68 120.0
C73 C68 H68 120.0
C68 C69 C70 121.7(14)
C68 C69 H69 119.2
C70 C69 H69 119.2
C71 C70 C69 118.9(15)
C71 C70 H70 120.5
C69 C70 H70 120.5
C70 C71 C72 120.1(17)
C70 C71 H71 119.9
C72 C71 H71 119.9
C71 C72 C73 122.1(14)
C71 C72 H72 119.0
C73 C72 H72 119.0
C68 C73 C72 117.1(12)
C68 C73 C64 120.5(13)
C72 C73 C64 121.7(12)
C76 C74 C65 113.1(13)
C76 C74 C75 110.4(13)
C65 C74 C75 117.2(12)
C76 C74 H74 105.0
C65 C74 H74 105.0
C75 C74 H74 105.0
C74 C75 H75A 109.5
C74 C75 H75B 109.5
H75A C75 H75B 109.5
C74 C75 H75C 109.5
H75A C75 H75C 109.5
H75B C75 H75C 109.5
C74 C76 H76A 109.5
C74 C76 H76B 109.5
H76A C76 H76B 109.5
C74 C76 H76C 109.5
H76A C76 H76C 109.5
H76B C76 H76C 109.5
C78 C77 C82 118.0(13)
C78 C77 C66 119.2(13)
C82 C77 C66 122.7(14)
C77 C78 C79 120.7(14)
C77 C78 H78 119.7
C79 C78 H78 119.7
C80 C79 C78 119.7(16)
C80 C79 H79 120.1
C78 C79 H79 120.1
C79 C80 C81 119.9(16)
C79 C80 H80 120.1
C81 C80 H80 120.1
C82 C81 C80 119.5(16)
C82 C81 H81 120.2
C80 C81 H81 120.2
C81 C82 C77 122.0(16)
C81 C82 H82 119.0
C77 C82 H82 119.0
C85 C83 C67 113.2(12)
C85 C83 C84 108.0(13)
C67 C83 C84 109.2(12)
C85 C83 H83 108.8
C67 C83 H83 108.8
C84 C83 H83 108.8
C83 C84 H84A 109.5
C83 C84 H84B 109.5
H84A C84 H84B 109.5
C83 C84 H84C 109.5
H84A C84 H84C 109.5
H84B C84 H84C 109.5
C83 C85 H85A 109.5
C83 C85 H85B 109.5
H85A C85 H85B 109.5
C83 C85 H85C 109.5
H85A C85 H85C 109.5
H85B C85 H85C 109.5
C21 Th1 C24 78.0(4)
C21 Th1 C5 125.1(4)
C24 Th1 C5 105.9(4)
C21 Th1 C1 115.5(5)
C24 Th1 C1 134.3(4)
C5 Th1 C1 29.5(4)
C21 Th1 C15 124.9(4)
C24 Th1 C15 90.6(4)
C5 Th1 C15 109.9(4)
C1 Th1 C15 110.7(5)
C21 Th1 C14 94.9(4)
C24 Th1 C14 80.7(4)
C5 Th1 C14 140.0(4)
C1 Th1 C14 135.8(4)
C15 Th1 C14 30.1(4)
C21 Th1 C11 127.3(4)
C24 Th1 C11 119.3(5)
C5 Th1 C11 99.2(4)
C1 Th1 C11 88.2(4)
C15 Th1 C11 28.7(4)
C14 Th1 C11 47.7(4)
C21 Th1 C4 100.3(4)
C24 Th1 C4 87.4(4)
C5 Th1 C4 28.8(4)
C1 Th1 C4 48.3(4)
C15 Th1 C4 133.2(4)
C14 Th1 C4 158.3(4)
C11 Th1 C4 127.9(4)
C21 Th1 C13 81.1(4)
C24 Th1 C13 102.5(4)
C5 Th1 C13 144.6(4)
C1 Th1 C13 122.1(4)
C15 Th1 C13 48.9(4)
C14 Th1 C13 29.0(4)
C11 Th1 C13 47.7(4)
C4 Th1 C13 170.0(4)
C21 Th1 C2 86.2(4)
C24 Th1 C2 129.0(4)
C5 Th1 C2 48.1(4)
C1 Th1 C2 29.5(4)
C15 Th1 C2 136.1(4)
C14 Th1 C2 149.5(4)
C11 Th1 C2 109.0(4)
C4 Th1 C2 48.1(4)
C13 Th1 C2 122.6(4)
C21 Th1 C3 77.6(4)
C24 Th1 C3 100.1(4)
C5 Th1 C3 47.6(4)
C1 Th1 C3 48.1(4)
C15 Th1 C3 156.9(4)
C14 Th1 C3 172.0(4)
C11 Th1 C3 135.7(4)
C4 Th1 C3 29.0(3)
C13 Th1 C3 144.7(4)
C2 Th1 C3 28.9(3)
C21 Th1 C12 100.2(4)
C24 Th1 C12 128.3(4)
C5 Th1 C12 115.7(4)
C1 Th1 C12 93.7(4)
C15 Th1 C12 47.9(4)
C14 Th1 C12 47.7(4)
C11 Th1 C12 28.4(4)
C4 Th1 C12 141.9(4)
C13 Th1 C12 29.3(4)
C2 Th1 C12 102.0(4)
C3 Th1 C12 130.4(4)
C64 Th2 C67 78.4(5)
C64 Th2 C45 125.1(5)
C67 Th2 C45 90.3(5)
C64 Th2 C57 123.4(5)
C67 Th2 C57 104.9(4)
C45 Th2 C57 111.4(4)
C64 Th2 C58 115.2(5)
C67 Th2 C58 132.9(4)
C45 Th2 C58 111.5(4)
C57 Th2 C58 28.9(4)
C64 Th2 C46 128.7(4)
C67 Th2 C46 120.1(5)
C45 Th2 C46 29.9(4)
C57 Th2 C46 98.9(4)
C58 Th2 C46 87.5(4)
C64 Th2 C56 97.4(4)
C67 Th2 C56 87.1(4)
C45 Th2 C56 135.8(4)
C57 Th2 C56 29.4(4)
C58 Th2 C56 48.0(4)
C46 Th2 C56 128.4(4)
C64 Th2 C44 96.3(4)
C67 Th2 C44 81.7(4)
C45 Th2 C44 28.9(4)
C57 Th2 C44 140.2(4)
C58 Th2 C44 135.5(4)
C46 Th2 C44 48.0(4)
C56 Th2 C44 160.1(4)
C64 Th2 C54 86.0(5)
C67 Th2 C54 129.8(4)
C45 Th2 C54 135.7(4)
C57 Th2 C54 47.9(4)
C58 Th2 C54 29.1(4)
C46 Th2 C54 106.9(4)
C56 Th2 C54 47.8(4)
C44 Th2 C54 147.9(4)
C64 Th2 C47 101.3(4)
C67 Th2 C47 129.1(5)
C45 Th2 C47 47.9(4)
C57 Th2 C47 115.8(4)
C58 Th2 C47 93.8(4)
C46 Th2 C47 28.4(4)
C56 Th2 C47 141.8(4)
C44 Th2 C47 47.5(4)
C54 Th2 C47 100.6(4)
C64 Th2 C55 75.1(4)
C67 Th2 C55 100.5(4)
C45 Th2 C55 158.9(4)
C57 Th2 C55 48.4(4)
C58 Th2 C55 48.4(4)
C46 Th2 C55 134.9(4)
C56 Th2 C55 29.0(3)
C44 Th2 C55 170.4(4)
C54 Th2 C55 29.4(4)
C47 Th2 C55 129.1(4)
C64 Th2 C43 83.0(4)
C67 Th2 C43 104.0(5)
C45 Th2 C43 47.8(4)
C57 Th2 C43 144.1(4)
C58 Th2 C43 121.7(4)
C46 Th2 C43 47.4(4)
C56 Th2 C43 168.7(4)
C44 Th2 C43 29.0(4)
C54 Th2 C43 121.2(4)
C47 Th2 C43 28.6(4)
C55 Th2 C43 143.0(4)

loop_
_geom_bond_atom_site_label_1
_geom_bond_atom_site_label_2
_geom_bond_distance
C1 C5 1.417(18)
C1 C2 1.436(18)
C1 C6 1.499(19)
C1 Th1 2.787(16)
C2 C3 1.427(17)
C2 C7 1.461(16)
C2 Th1 2.858(13)
C3 C4 1.430(17)
C3 C8 1.484(18)
C3 Th1 2.860(13)
C4 C5 1.40(2)
C4 C9 1.495(17)
C4 Th1 2.844(13)
C5 C10 1.509(19)
C5 Th1 2.775(14)
C6 H6A 0.9800
C6 H6B 0.9800
C6 H6C 0.9800
C7 H7A 0.9800
C7 H7B 0.9800
C7 H7C 0.9800
C8 H8A 0.9800
C8 H8B 0.9800
C8 H8C 0.9800
C9 H9A 0.9800
C9 H9B 0.9800
C9 H9C 0.9800
C10 H10A 0.9800
C10 H10B 0.9800
C10 H10C 0.9800
C11 C15 1.39(2)
C11 C12 1.396(19)
C11 C16 1.55(2)
C11 Th1 2.827(15)
C12 C13 1.45(2)
C12 C17 1.496(18)
C12 Th1 2.866(14)
C13 C14 1.420(19)
C13 C18 1.472(17)
C13 Th1 2.855(13)
C14 C15 1.460(19)
C14 C19 1.49(2)
C14 Th1 2.818(15)
C15 C20 1.483(18)
C15 Th1 2.797(14)
C16 H16A 0.9800
C16 H16B 0.9800
C16 H16C 0.9800
C17 H17A 0.9800
C17 H17B 0.9800
C17 H17C 0.9800
C18 H18A 0.9800
C18 H18B 0.9800
C18 H18C 0.9800
C19 H19A 0.9800
C19 H19B 0.9800
C19 H19C 0.9800
C20 H20A 0.9800
C20 H20B 0.9800
C20 H20C 0.9800
C21 C22 1.342(19)
C21 C30 1.469(18)
C21 Th1 2.465(13)
C22 C31 1.54(2)
C22 C23 1.553(14)
C23 C24 1.380(19)
C23 C34 1.497(19)
C23 Th1 3.110(14)
C24 C40 1.504(17)
C24 Th1 2.467(14)
C25 C26 1.394(17)
C25 C30 1.407(17)
C25 H25 0.9500
C26 C27 1.38(2)
C26 H26 0.9500
C27 C28 1.390(16)
C27 H27 0.9500
C28 C29 1.372(19)
C28 H28 0.9500
C29 C30 1.38(2)
C29 H29 0.9500
C31 C32 1.502(19)
C31 C33 1.55(2)
C31 H31 1.0000
C32 H32A 0.9800
C32 H32B 0.9800
C32 H32C 0.9800
C33 H33A 0.9800
C33 H33B 0.9800
C33 H33C 0.9800
C34 C39 1.376(19)
C34 C35 1.42(2)
C35 C36 1.41(2)
C35 H35 0.9500
C36 C37 1.38(2)
C36 H36 0.9500
C37 C38 1.38(2)
C37 H37 0.9500
C38 C39 1.39(2)
C38 H38 0.9500
C39 H39 0.9500
C40 C42 1.53(2)
C40 C41 1.57(2)
C40 H40 1.0000
C41 H41A 0.9800
C41 H41B 0.9800
C41 H41C 0.9800
C42 H42A 0.9800
C42 H42B 0.9800
C42 H42C 0.9800
C43 C47 1.41(2)
C43 C44 1.421(18)
C43 C48 1.498(17)
C43 Th2 2.857(13)
C44 C45 1.396(19)
C44 C49 1.503(18)
C44 Th2 2.826(14)
C45 C46 1.438(19)
C45 C50 1.506(18)
C45 Th2 2.770(16)
C46 C47 1.386(18)
C46 C51 1.504(18)
C46 Th2 2.807(15)
C47 C52 1.538(19)
C47 Th2 2.838(13)
C48 H48A 0.9800
C48 H48B 0.9800
C48 H48C 0.9800
C49 H49A 0.9800
C49 H49B 0.9800
C49 H49C 0.9800
C50 H50A 0.9800
C50 H50B 0.9800
C50 H50C 0.9800
C51 H51A 0.9800
C51 H51B 0.9800
C51 H51C 0.9800
C52 H52A 0.9800
C52 H52B 0.9800
C52 H52C 0.9800
C54 C58 1.416(19)
C54 C55 1.443(18)
C54 C59 1.499(17)
C54 Th2 2.836(14)
C55 C56 1.421(17)
C55 C60 1.481(18)
C55 Th2 2.848(12)
C56 C57 1.42(2)
C56 C61 1.508(17)
C56 Th2 2.818(13)
C57 C58 1.386(18)
C57 C62 1.521(19)
C57 Th2 2.772(14)
C58 C63 1.537(18)
C58 Th2 2.790(14)
C59 H59A 0.9800
C59 H59B 0.9800
C59 H59C 0.9800
C60 H60A 0.9800
C60 H60B 0.9800
C60 H60C 0.9800
C61 H61A 0.9800
C61 H61B 0.9800
C61 H61C 0.9800
C62 H62A 0.9800
C62 H62B 0.9800
C62 H62C 0.9800
C63 H63A 0.9800
C63 H63B 0.9800
C63 H63C 0.9800
C64 C65 1.383(19)
C64 C73 1.519(19)
C64 Th2 2.388(13)
C65 C74 1.520(19)
C65 C66 1.537(14)
C65 Th2 3.110(15)
C66 C67 1.339(19)
C66 C77 1.529(18)
C66 Th2 3.076(14)
C67 C83 1.546(17)
C67 Th2 2.472(14)
C68 C69 1.379(17)
C68 C73 1.407(18)
C68 H68 0.9500
C69 C70 1.39(2)
C69 H69 0.9500
C70 C71 1.375(17)
C70 H70 0.9500
C71 C72 1.378(19)
C71 H71 0.9500
C72 C73 1.407(19)
C72 H72 0.9500
C74 C76 1.51(2)
C74 C75 1.57(2)
C74 H74 1.0000
C75 H75A 0.9800
C75 H75B 0.9800
C75 H75C 0.9800
C76 H76A 0.9800
C76 H76B 0.9800
C76 H76C 0.9800
C77 C78 1.378(19)
C77 C82 1.40(2)
C78 C79 1.417(19)
C78 H78 0.9500
C79 C80 1.36(2)
C79 H79 0.9500
C80 C81 1.41(2)
C80 H80 0.9500
C81 C82 1.36(2)
C81 H81 0.9500
C82 H82 0.9500
C83 C85 1.48(2)
C83 C84 1.563(19)
C83 H83 1.0000
C84 H84A 0.9800
C84 H84B 0.9800
C84 H84C 0.9800
C85 H85A 0.9800
C85 H85B 0.9800
C85 H85C 0.9800
